data_4334412
loop_
_publ_author_name
'Alice Raphael Karikachery'
'Han Baek Lee'
'Mehdi Masjedi'
'Andreas Ross'
'Morgan A. Moody'
'Xiaochen Cai'
'Megan Chui'
'Carl D. Hoff'
'Paul R. Sharp'

_publ_section_title
;
 High Quantum Yield Molecular Bromine Photoelimination from Mononuclear
 Platinum(IV) Complexes
;
_journal_name_full 'Inorganic Chemistry'
_journal_page_first 4113
_journal_page_last 4119
_journal_paper_doi 10.1021/ic4004998
_journal_volume 52
_journal_year 2013
_chemical_formula_sum 'C18 H34 Br5 N P2 Pt'
_chemical_formula_weight 921.04
_space_group_IT_number 14
_symmetry_cell_setting monoclinic
_symmetry_Int_Tables_number 14
_symmetry_space_group_name_Hall '-P 2ybc'
_symmetry_space_group_name_H-M 'P 1 21/c 1'
_atom_sites_solution_hydrogens geom
_atom_sites_solution_primary direct
_atom_sites_solution_secondary difmap
_audit_creation_method SHELXL-97
_cell_angle_alpha 90.00
_cell_angle_beta 94.223(2)
_cell_angle_gamma 90.00
_cell_formula_units_Z 4
_cell_length_a 14.633(3)
_cell_length_b 12.792(3)
_cell_length_c 14.227(3)
_cell_measurement_reflns_used 9994
_cell_measurement_temperature 173(2)
_cell_measurement_theta_max 27.7
_cell_measurement_theta_min 2.5
_cell_volume 2655.9(10)
_computing_cell_refinement 'APEX2 (Bruker AXS, 2008)'
_computing_data_collection 'APEX2 (Bruker AXS, 2008)'
_computing_data_reduction 'APEX2 (Bruker AXS, 2008)'
_computing_molecular_graphics 'X-SEED, Barbour, 2001'
_computing_publication_material 'CIFTAB (Sheldrick, 1997)'
_computing_structure_refinement 'SHELXL-97 (Sheldrick, 1997)'
_computing_structure_solution 'SHELXS-97 (Sheldrick, 1997)'
_diffrn_ambient_temperature 173(2)
_diffrn_measured_fraction_theta_full 0.985
_diffrn_measured_fraction_theta_max 0.985
_diffrn_measurement_device_type 'Bruker APEXII CCD area detector'
_diffrn_measurement_method 'omega scans'
_diffrn_radiation_monochromator graphite
_diffrn_radiation_type MoK\a
_diffrn_radiation_wavelength 0.71073
_diffrn_reflns_av_R_equivalents 0.0468
_diffrn_reflns_av_sigmaI/netI 0.0363
_diffrn_reflns_limit_h_max 19
_diffrn_reflns_limit_h_min -18
_diffrn_reflns_limit_k_max 16
_diffrn_reflns_limit_k_min -16
_diffrn_reflns_limit_l_max 18
_diffrn_reflns_limit_l_min -18
_diffrn_reflns_number 30368
_diffrn_reflns_theta_full 27.65
_diffrn_reflns_theta_max 27.65
_diffrn_reflns_theta_min 2.12
_diffrn_source 'fine-focus sealed tube'
_diffrn_standards_decay_% 0.0
_exptl_absorpt_coefficient_mu 12.932
_exptl_absorpt_correction_T_max 0.18
_exptl_absorpt_correction_T_min 0.10
_exptl_absorpt_correction_type multi-scan
_exptl_absorpt_process_details
;
 Data were corrected for decay and absorption using the program SADABS 
 (Sheldrick, G. M. (2003). SADABS. Version 2.10. University of
 G\"ottingen, Germany).
;
_exptl_crystal_colour Red
_exptl_crystal_density_diffrn 2.303
_exptl_crystal_description Prism
_exptl_crystal_F_000 1728
_exptl_crystal_size_max 0.50
_exptl_crystal_size_mid 0.25
_exptl_crystal_size_min 0.20
_refine_diff_density_max 2.083
_refine_diff_density_min -1.778
_refine_diff_density_rms 0.153
_refine_ls_extinction_method none
_refine_ls_goodness_of_fit_ref 1.058
_refine_ls_hydrogen_treatment constr
_refine_ls_matrix_type full
_refine_ls_number_parameters 260
_refine_ls_number_reflns 6112
_refine_ls_number_restraints 0
_refine_ls_restrained_S_all 1.058
_refine_ls_R_factor_all 0.0371
_refine_ls_R_factor_gt 0.0302
_refine_ls_shift/su_max 0.001
_refine_ls_shift/su_mean 0.000
_refine_ls_structure_factor_coef Fsqd
_refine_ls_weighting_details 'calc w=1/[\s^2^(Fo^2^)+(0.0115P)^2^+14.0271P] where P=(Fo^2^+2Fc^2^)/3'
_refine_ls_weighting_scheme calc
_refine_ls_wR_factor_gt 0.0634
_refine_ls_wR_factor_ref 0.0656
_reflns_number_gt 5409
_reflns_number_total 6112
_reflns_threshold_expression >2sigma(I)
_cod_data_source_file ic4004998_si_002_06.cif
_cod_data_source_block 2(BrNPh)
_cod_original_cell_volume 2656.0(10)
_cod_original_sg_symbol_H-M 'P 21/c'
_cod_database_code 4334412

loop_
_symmetry_equiv_pos_as_xyz
'x, y, z'
'-x, y+1/2, -z+1/2'
'-x, -y, -z'
'x, -y-1/2, z-1/2'

loop_
_atom_site_label
_atom_site_type_symbol
_atom_site_fract_x
_atom_site_fract_y
_atom_site_fract_z
_atom_site_U_iso_or_equiv
_atom_site_adp_type
_atom_site_occupancy
_atom_site_symmetry_multiplicity
_atom_site_calc_flag
_atom_site_refinement_flags
_atom_site_disorder_assembly
_atom_site_disorder_group
Pt1 Pt 0.284779(11) 0.947954(13) 0.213925(12) 0.01447(5) Uani 1 1 d . A .
Br1 Br 0.33263(3) 0.82633(4) 0.35357(4) 0.02836(12) Uani 1 1 d . . .
Br2 Br 0.17585(3) 1.03165(4) 0.31581(4) 0.02750(12) Uani 1 1 d . . .
Br3 Br 0.40503(3) 0.85680(4) 0.13046(4) 0.02713(12) Uani 1 1 d . . .
Br4 Br 0.23105(5) 1.04546(8) -0.19603(4) 0.0618(2) Uani 1 1 d . A .
Br5 Br 0.14279(5) 1.34855(5) 0.06756(6) 0.04939(18) Uani 1 1 d . A .
P3 P 0.40668(8) 1.06703(9) 0.26429(8) 0.0171(2) Uani 1 1 d . . .
P4 P 0.16411(8) 0.82513(9) 0.16979(10) 0.0212(3) Uani 1 1 d . . .
N1 N 0.2555(4) 0.9080(5) -0.0269(4) 0.0314(17) Uani 0.773(13) 1 d P A 1
H1A H 0.3043 0.8787 0.0068 0.047 Uiso 0.77 1 d P A 1
H1B H 0.2672 0.9089 -0.0894 0.047 Uiso 0.77 1 d P A 1
C1 C 0.2449(3) 1.0443(4) 0.0988(3) 0.0188(9) Uani 1 1 d . . .
C2 C 0.2445(3) 1.0106(4) 0.0033(4) 0.0233(10) Uani 0.773(13) 1 d P A 1
C3 C 0.2223(3) 1.0840(4) -0.0677(3) 0.0256(11) Uani 1 1 d . . .
C4 C 0.1927(3) 1.1843(4) -0.0508(4) 0.0279(12) Uani 1 1 d . A .
H4 H 0.1759 1.2311 -0.1010 0.034 Uiso 1 1 calc R . .
C5 C 0.1886(3) 1.2132(4) 0.0417(4) 0.0247(11) Uani 1 1 d . . .
C6 C 0.2164(3) 1.1472(4) 0.1157(3) 0.0211(10) Uani 0.773(13) 1 d P A 1
H6 H 0.2161 1.1718 0.1787 0.025 Uiso 0.773(13) 1 calc PR A 1
C7 C 0.4396(4) 1.1631(4) 0.1777(4) 0.0241(11) Uani 1 1 d . . .
H7A H 0.3852 1.2065 0.1593 0.029 Uiso 1 1 calc R . .
H7B H 0.4863 1.2098 0.2091 0.029 Uiso 1 1 calc R . .
C8 C 0.4775(4) 1.1214(5) 0.0874(4) 0.0369(14) Uani 1 1 d . . .
H8A H 0.5285 1.0735 0.1039 0.055 Uiso 1 1 calc R . .
H8B H 0.4993 1.1799 0.0506 0.055 Uiso 1 1 calc R . .
H8C H 0.4290 1.0840 0.0499 0.055 Uiso 1 1 calc R . .
C9 C 0.5117(3) 0.9979(4) 0.3034(4) 0.0222(10) Uani 1 1 d . . .
H9A H 0.4977 0.9478 0.3534 0.027 Uiso 1 1 calc R . .
H9B H 0.5323 0.9570 0.2498 0.027 Uiso 1 1 calc R . .
C10 C 0.5906(3) 1.0682(4) 0.3413(4) 0.0293(12) Uani 1 1 d . . .
H10A H 0.6058 1.1176 0.2922 0.044 Uiso 1 1 calc R . .
H10B H 0.6443 1.0251 0.3597 0.044 Uiso 1 1 calc R . .
H10C H 0.5722 1.1069 0.3963 0.044 Uiso 1 1 calc R . .
C11 C 0.3829(3) 1.1526(4) 0.3621(4) 0.0246(11) Uani 1 1 d . . .
H11A H 0.4300 1.2083 0.3668 0.029 Uiso 1 1 calc R . .
H11B H 0.3229 1.1868 0.3467 0.029 Uiso 1 1 calc R . .
C12 C 0.3806(4) 1.1006(5) 0.4585(4) 0.0358(13) Uani 1 1 d . . .
H12A H 0.3346 1.0448 0.4551 0.054 Uiso 1 1 calc R . .
H12B H 0.3648 1.1527 0.5051 0.054 Uiso 1 1 calc R . .
H12C H 0.4410 1.0708 0.4771 0.054 Uiso 1 1 calc R . .
C13 C 0.0701(3) 0.8724(4) 0.0895(4) 0.0248(11) Uani 1 1 d . . .
H13A H 0.0951 0.8913 0.0290 0.030 Uiso 1 1 calc R . .
H13B H 0.0262 0.8143 0.0766 0.030 Uiso 1 1 calc R . .
C14 C 0.0176(4) 0.9662(4) 0.1240(4) 0.0329(13) Uani 1 1 d . . .
H14A H -0.0055 0.9498 0.1852 0.049 Uiso 1 1 calc R . .
H14B H -0.0340 0.9823 0.0784 0.049 Uiso 1 1 calc R . .
H14C H 0.0586 1.0268 0.1306 0.049 Uiso 1 1 calc R . .
C15 C 0.2063(4) 0.7079(5) 0.1144(6) 0.0469(18) Uani 1 1 d . . .
H15A H 0.2542 0.7300 0.0730 0.056 Uiso 1 1 calc R . .
H15B H 0.2367 0.6642 0.1648 0.056 Uiso 1 1 calc R . .
C16 C 0.1408(5) 0.6395(5) 0.0574(5) 0.0523(19) Uani 1 1 d . . .
H16A H 0.0922 0.6163 0.0964 0.078 Uiso 1 1 calc R . .
H16B H 0.1735 0.5784 0.0352 0.078 Uiso 1 1 calc R . .
H16C H 0.1137 0.6787 0.0031 0.078 Uiso 1 1 calc R . .
C17 C 0.1091(4) 0.7773(5) 0.2728(5) 0.0412(15) Uani 1 1 d . . .
H17A H 0.1542 0.7339 0.3105 0.049 Uiso 1 1 calc R . .
H17B H 0.0951 0.8384 0.3119 0.049 Uiso 1 1 calc R . .
C18 C 0.0227(5) 0.7144(6) 0.2557(6) 0.057(2) Uani 1 1 d . . .
H18A H -0.0241 0.7570 0.2209 0.086 Uiso 1 1 calc R . .
H18B H 0.0007 0.6933 0.3163 0.086 Uiso 1 1 calc R . .
H18C H 0.0353 0.6521 0.2188 0.086 Uiso 1 1 calc R . .
N1' N 0.2181(13) 1.2071(14) 0.2011(13) 0.024(5) Uani 0.227(13) 1 d P A 2
H1'1 H 0.1949 1.1667 0.2472 0.036 Uiso 0.23 1 d P A 2
H1'2 H 0.1811 1.2643 0.1912 0.036 Uiso 0.23 1 d P A 2
C2' C 0.2445(3) 1.0106(4) 0.0033(4) 0.0233(10) Uani 0.227(13) 1 d P A 2
H2' H 0.2588 0.9404 -0.0117 0.028 Uiso 0.227(13) 1 calc PR A 2
C6' C 0.2164(3) 1.1472(4) 0.1157(3) 0.0211(10) Uani 0.227(13) 1 d P A 2

loop_
_atom_site_aniso_label
_atom_site_aniso_U_11
_atom_site_aniso_U_22
_atom_site_aniso_U_33
_atom_site_aniso_U_23
_atom_site_aniso_U_13
_atom_site_aniso_U_12
Pt1 0.01141(8) 0.01311(8) 0.01894(9) 0.00140(7) 0.00159(6) 0.00064(6)
Br1 0.0209(2) 0.0285(3) 0.0353(3) 0.0152(2) -0.0004(2) 0.0007(2)
Br2 0.0178(2) 0.0333(3) 0.0321(3) -0.0083(2) 0.0061(2) 0.0037(2)
Br3 0.0187(2) 0.0262(3) 0.0375(3) -0.0105(2) 0.0086(2) -0.00050(19)
Br4 0.0560(4) 0.1081(7) 0.0221(3) -0.0145(4) 0.0075(3) -0.0054(4)
Br5 0.0533(4) 0.0209(3) 0.0752(5) 0.0062(3) 0.0131(3) 0.0100(3)
P3 0.0140(5) 0.0178(6) 0.0196(6) -0.0001(5) 0.0014(4) -0.0016(5)
P4 0.0145(6) 0.0149(6) 0.0337(7) 0.0002(5) -0.0011(5) -0.0003(5)
N1 0.031(3) 0.033(3) 0.030(3) -0.011(3) 0.001(3) 0.009(3)
C1 0.014(2) 0.021(2) 0.022(2) 0.0059(19) 0.0006(18) -0.0013(18)
C2 0.018(2) 0.025(3) 0.027(3) -0.005(2) 0.003(2) -0.002(2)
C3 0.020(2) 0.040(3) 0.017(2) -0.004(2) 0.0051(19) -0.004(2)
C4 0.022(3) 0.036(3) 0.025(3) 0.016(2) -0.001(2) -0.005(2)
C5 0.022(2) 0.015(2) 0.038(3) 0.007(2) 0.002(2) 0.0004(19)
C6 0.018(2) 0.027(3) 0.018(2) -0.003(2) 0.0019(18) -0.003(2)
C7 0.023(3) 0.022(2) 0.028(3) 0.002(2) 0.004(2) -0.008(2)
C8 0.037(3) 0.043(3) 0.031(3) 0.001(3) 0.010(3) -0.013(3)
C9 0.016(2) 0.022(2) 0.029(3) -0.002(2) -0.0002(19) 0.0021(19)
C10 0.018(2) 0.031(3) 0.038(3) 0.001(2) 0.000(2) -0.006(2)
C11 0.022(2) 0.023(2) 0.029(3) -0.007(2) 0.002(2) -0.002(2)
C12 0.033(3) 0.050(4) 0.025(3) -0.009(3) 0.006(2) 0.000(3)
C13 0.017(2) 0.022(2) 0.035(3) 0.000(2) -0.004(2) -0.0002(19)
C14 0.020(3) 0.027(3) 0.051(4) 0.001(3) -0.005(2) 0.008(2)
C15 0.025(3) 0.029(3) 0.086(5) -0.030(3) -0.001(3) 0.004(2)
C16 0.037(4) 0.045(4) 0.074(5) -0.030(4) -0.003(3) 0.000(3)
C17 0.030(3) 0.042(3) 0.052(4) 0.022(3) -0.003(3) -0.015(3)
C18 0.043(4) 0.062(5) 0.071(5) -0.011(4) 0.026(4) -0.033(4)
N1' 0.031(11) 0.015(9) 0.025(10) 0.006(7) -0.001(8) 0.006(8)
C2' 0.018(2) 0.025(3) 0.027(3) -0.005(2) 0.003(2) -0.002(2)
C6' 0.018(2) 0.027(3) 0.018(2) -0.003(2) 0.0019(18) -0.003(2)

loop_
_atom_type_symbol
_atom_type_description
_atom_type_scat_dispersion_real
_atom_type_scat_dispersion_imag
_atom_type_scat_source
C C 0.0033 0.0016 'International Tables Vol C Tables 4.2.6.8 and 6.1.1.4'
H H 0.0000 0.0000 'International Tables Vol C Tables 4.2.6.8 and 6.1.1.4'
N N 0.0061 0.0033 'International Tables Vol C Tables 4.2.6.8 and 6.1.1.4'
P P 0.1023 0.0942 'International Tables Vol C Tables 4.2.6.8 and 6.1.1.4'
Br Br -0.2901 2.4595 'International Tables Vol C Tables 4.2.6.8 and 6.1.1.4'
Pt Pt -1.7033 8.3905 'International Tables Vol C Tables 4.2.6.8 and 6.1.1.4'

loop_
_geom_angle_atom_site_label_1
_geom_angle_atom_site_label_2
_geom_angle_atom_site_label_3
_geom_angle
C1 Pt1 P4 91.32(13)
C1 Pt1 P3 91.05(13)
P4 Pt1 P3 177.60(4)
C1 Pt1 Br2 92.81(13)
P4 Pt1 Br2 86.77(4)
P3 Pt1 Br2 92.69(3)
C1 Pt1 Br3 93.94(13)
P4 Pt1 Br3 95.77(4)
P3 Pt1 Br3 84.50(3)
Br2 Pt1 Br3 172.74(2)
C1 Pt1 Br1 178.85(13)
P4 Pt1 Br1 87.69(4)
P3 Pt1 Br1 89.96(3)
Br2 Pt1 Br1 87.70(2)
Br3 Pt1 Br1 85.61(2)
C11 P3 C9 105.2(2)
C11 P3 C7 100.6(2)
C9 P3 C7 105.9(2)
C11 P3 Pt1 115.26(17)
C9 P3 Pt1 111.86(16)
C7 P3 Pt1 116.69(17)
C15 P4 C13 105.4(3)
C15 P4 C17 104.7(3)
C13 P4 C17 104.9(3)
C15 P4 Pt1 112.6(2)
C13 P4 Pt1 116.79(17)
C17 P4 Pt1 111.5(2)
C2 N1 H1A 109.1
C2 N1 H1B 108.7
H1A N1 H1B 108.7
C6 C1 C2 117.7(4)
C6 C1 Pt1 119.0(3)
C2 C1 Pt1 123.3(4)
N1 C2 C3 115.8(5)
N1 C2 C1 125.9(5)
C3 C2 C1 118.0(5)
C4 C3 C2 123.8(5)
C4 C3 Br4 116.8(4)
C2 C3 Br4 119.3(4)
C5 C4 C3 117.0(5)
C5 C4 H4 121.5
C3 C4 H4 121.5
C4 C5 C6 122.2(5)
C4 C5 Br5 118.2(4)
C6 C5 Br5 119.7(4)
C5 C6 C1 120.9(4)
C5 C6 H6 119.5
C1 C6 H6 119.5
C8 C7 P3 117.4(4)
C8 C7 H7A 108.0
P3 C7 H7A 108.0
C8 C7 H7B 108.0
P3 C7 H7B 108.0
H7A C7 H7B 107.2
C7 C8 H8A 109.5
C7 C8 H8B 109.5
H8A C8 H8B 109.5
C7 C8 H8C 109.5
H8A C8 H8C 109.5
H8B C8 H8C 109.5
C10 C9 P3 114.8(4)
C10 C9 H9A 108.6
P3 C9 H9A 108.6
C10 C9 H9B 108.6
P3 C9 H9B 108.6
H9A C9 H9B 107.5
C9 C10 H10A 109.5
C9 C10 H10B 109.5
H10A C10 H10B 109.5
C9 C10 H10C 109.5
H10A C10 H10C 109.5
H10B C10 H10C 109.5
C12 C11 P3 116.2(4)
C12 C11 H11A 108.2
P3 C11 H11A 108.2
C12 C11 H11B 108.2
P3 C11 H11B 108.2
H11A C11 H11B 107.4
C11 C12 H12A 109.5
C11 C12 H12B 109.5
H12A C12 H12B 109.5
C11 C12 H12C 109.5
H12A C12 H12C 109.5
H12B C12 H12C 109.5
C14 C13 P4 115.6(4)
C14 C13 H13A 108.4
P4 C13 H13A 108.4
C14 C13 H13B 108.4
P4 C13 H13B 108.4
H13A C13 H13B 107.4
C13 C14 H14A 109.5
C13 C14 H14B 109.5
H14A C14 H14B 109.5
C13 C14 H14C 109.5
H14A C14 H14C 109.5
H14B C14 H14C 109.5
C16 C15 P4 119.6(4)
C16 C15 H15A 107.4
P4 C15 H15A 107.4
C16 C15 H15B 107.4
P4 C15 H15B 107.4
H15A C15 H15B 107.0
C15 C16 H16A 109.5
C15 C16 H16B 109.5
H16A C16 H16B 109.5
C15 C16 H16C 109.5
H16A C16 H16C 109.5
H16B C16 H16C 109.5
C18 C17 P4 117.7(5)
C18 C17 H17A 107.9
P4 C17 H17A 107.9
C18 C17 H17B 107.9
P4 C17 H17B 107.9
H17A C17 H17B 107.2
C17 C18 H18A 109.5
C17 C18 H18B 109.5
H18A C18 H18B 109.5
C17 C18 H18C 109.5
H18A C18 H18C 109.5
H18B C18 H18C 109.5
H1'1 N1' H1'2 108.3

loop_
_geom_bond_atom_site_label_1
_geom_bond_atom_site_label_2
_geom_bond_distance
Pt1 C1 2.098(5)
Pt1 P4 2.4120(13)
Pt1 P3 2.4140(12)
Pt1 Br2 2.4756(6)
Pt1 Br3 2.4848(6)
Pt1 Br1 2.5794(6)
Br4 C3 1.905(5)
Br5 C5 1.902(5)
P3 C11 1.824(5)
P3 C9 1.824(5)
P3 C7 1.830(5)
P4 C15 1.823(6)
P4 C13 1.826(5)
P4 C17 1.828(6)
N1 C2 1.395(7)
N1 H1A 0.9117
N1 H1B 0.9171
C1 C6 1.407(7)
C1 C2 1.425(7)
C2 C3 1.399(7)
C3 C4 1.381(8)
C4 C5 1.372(7)
C4 H4 0.9500
C5 C6 1.388(7)
C6 H6 0.9500
C7 C8 1.532(7)
C7 H7A 0.9900
C7 H7B 0.9900
C8 H8A 0.9800
C8 H8B 0.9800
C8 H8C 0.9800
C9 C10 1.529(7)
C9 H9A 0.9900
C9 H9B 0.9900
C10 H10A 0.9800
C10 H10B 0.9800
C10 H10C 0.9800
C11 C12 1.528(7)
C11 H11A 0.9900
C11 H11B 0.9900
C12 H12A 0.9800
C12 H12B 0.9800
C12 H12C 0.9800
C13 C14 1.525(7)
C13 H13A 0.9900
C13 H13B 0.9900
C14 H14A 0.9800
C14 H14B 0.9800
C14 H14C 0.9800
C15 C16 1.492(8)
C15 H15A 0.9900
C15 H15B 0.9900
C16 H16A 0.9800
C16 H16B 0.9800
C16 H16C 0.9800
C17 C18 1.502(8)
C17 H17A 0.9900
C17 H17B 0.9900
C18 H18A 0.9800
C18 H18B 0.9800
C18 H18C 0.9800
N1' H1'1 0.9191
N1' H1'2 0.9146

loop_
_geom_torsion_atom_site_label_1
_geom_torsion_atom_site_label_2
_geom_torsion_atom_site_label_3
_geom_torsion_atom_site_label_4
_geom_torsion
C1 Pt1 P3 C11 101.3(2)
P4 Pt1 P3 C11 -68.3(10)
Br2 Pt1 P3 C11 8.44(19)
Br3 Pt1 P3 C11 -164.84(19)
Br1 Pt1 P3 C11 -79.25(19)
C1 Pt1 P3 C9 -138.6(2)
P4 Pt1 P3 C9 51.8(10)
Br2 Pt1 P3 C9 128.55(18)
Br3 Pt1 P3 C9 -44.74(18)
Br1 Pt1 P3 C9 40.85(18)
C1 Pt1 P3 C7 -16.5(2)
P4 Pt1 P3 C7 173.9(10)
Br2 Pt1 P3 C7 -109.33(19)
Br3 Pt1 P3 C7 77.39(19)
Br1 Pt1 P3 C7 162.98(19)
C1 Pt1 P4 C15 103.8(3)
P3 Pt1 P4 C15 -86.6(11)
Br2 Pt1 P4 C15 -163.5(3)
Br3 Pt1 P4 C15 9.7(3)
Br1 Pt1 P4 C15 -75.6(3)
C1 Pt1 P4 C13 -18.3(2)
P3 Pt1 P4 C13 151.3(10)
Br2 Pt1 P4 C13 74.4(2)
Br3 Pt1 P4 C13 -112.4(2)
Br1 Pt1 P4 C13 162.2(2)
C1 Pt1 P4 C17 -138.8(3)
P3 Pt1 P4 C17 30.8(11)
Br2 Pt1 P4 C17 -46.1(2)
Br3 Pt1 P4 C17 127.1(2)
Br1 Pt1 P4 C17 41.7(2)
P4 Pt1 C1 C6 118.9(4)
P3 Pt1 C1 C6 -60.7(4)
Br2 Pt1 C1 C6 32.0(4)
Br3 Pt1 C1 C6 -145.3(3)
Br1 Pt1 C1 C6 148(6)
P4 Pt1 C1 C2 -60.7(4)
P3 Pt1 C1 C2 119.7(4)
Br2 Pt1 C1 C2 -147.5(4)
Br3 Pt1 C1 C2 35.2(4)
Br1 Pt1 C1 C2 -31(7)
C6 C1 C2 N1 -168.7(5)
Pt1 C1 C2 N1 10.9(7)
C6 C1 C2 C3 4.6(7)
Pt1 C1 C2 C3 -175.9(4)
N1 C2 C3 C4 167.8(5)
C1 C2 C3 C4 -6.2(8)
N1 C2 C3 Br4 -11.4(6)
C1 C2 C3 Br4 174.7(3)
C2 C3 C4 C5 2.5(8)
Br4 C3 C4 C5 -178.3(4)
C3 C4 C5 C6 2.6(8)
C3 C4 C5 Br5 -177.1(4)
C4 C5 C6 C1 -4.0(8)
Br5 C5 C6 C1 175.8(4)
C2 C1 C6 C5 0.2(7)
Pt1 C1 C6 C5 -179.4(4)
C11 P3 C7 C8 172.3(4)
C9 P3 C7 C8 63.0(5)
Pt1 P3 C7 C8 -62.2(4)
C11 P3 C9 C10 -51.1(4)
C7 P3 C9 C10 54.9(4)
Pt1 P3 C9 C10 -176.9(3)
C9 P3 C11 C12 -52.5(4)
C7 P3 C11 C12 -162.3(4)
Pt1 P3 C11 C12 71.2(4)
C15 P4 C13 C14 175.3(4)
C17 P4 C13 C14 65.0(5)
Pt1 P4 C13 C14 -58.9(4)
C13 P4 C15 C16 -33.3(7)
C17 P4 C15 C16 77.0(7)
Pt1 P4 C15 C16 -161.7(6)
C15 P4 C17 C18 -68.0(6)
C13 P4 C17 C18 42.7(6)
Pt1 P4 C17 C18 170.0(5)
